data_7051222
loop_
_publ_author_name
'Zheng, Shao-Liang'
'Tong, Ming-Liang'
'Zhu, Hai-Liang'
'Chen, Xiao-Ming'

_publ_section_title
;
 Four two-dimensional highly undulating
 silver(I)\^a&#x20AC;&#x201C;hexamethylenetetramine co-ordination
 networks containing micropores
;
_journal_issue 11
_journal_name_full 'New Journal of Chemistry'
_journal_page_first 1425
_journal_paper_doi 10.1039/b107193a
_journal_volume 25
_journal_year 2001
_chemical_formula_sum 'C9 H15 Ag N4 O4'
_chemical_formula_weight 351.12
_chemical_name_systematic
; 
? 
;
_space_group_IT_number 61
_symmetry_cell_setting orthorhombic
_symmetry_space_group_name_Hall '-P 2ac 2ab'
_symmetry_space_group_name_H-M 'P b c a'
_atom_sites_solution_hydrogens geom
_atom_sites_solution_primary direct
_atom_sites_solution_secondary difmap
_audit_creation_method SHELXL-97
_cell_angle_alpha 90.00
_cell_angle_beta 90.00
_cell_angle_gamma 90.00
_cell_formula_units_Z 8
_cell_length_a 11.488(3)
_cell_length_b 10.395(3)
_cell_length_c 19.527(7)
_cell_measurement_reflns_used 25
_cell_measurement_temperature 293(2)
_cell_measurement_theta_max 15
_cell_measurement_theta_min 7.5
_cell_volume 2331.9(12)
_computing_cell_refinement 'SHELXTL-Plus (Sheldrick, 1990)'
_computing_data_collection 'SHELXTL-Plus (Sheldrick, 1990)'
_computing_data_reduction 'SHELXTL-Plus (Sheldrick, 1990)'
_computing_molecular_graphics 'SHELXTL V. 5.0 (Sheldrick, 1997)'
_computing_publication_material 'SHELXL-97 (Sheldrick, 1997)'
_computing_structure_refinement 'SHELXL-97 (Sheldrick, 1997)'
_computing_structure_solution 'SHELXS-97 (Sheldrick, 1997)'
_diffrn_ambient_temperature 293(2)
_diffrn_measured_fraction_theta_full 0.883
_diffrn_measured_fraction_theta_max 0.883
_diffrn_measurement_device_type 'Siemens R3m'
_diffrn_measurement_method '\w scan'
_diffrn_radiation_monochromator graphite
_diffrn_radiation_source 'fine-focus sealed tube'
_diffrn_radiation_type MoK\a
_diffrn_radiation_wavelength 0.71073
_diffrn_reflns_av_R_equivalents 0.0577
_diffrn_reflns_av_sigmaI/netI 0.0371
_diffrn_reflns_limit_h_max 14
_diffrn_reflns_limit_h_min 0
_diffrn_reflns_limit_k_max 13
_diffrn_reflns_limit_k_min 0
_diffrn_reflns_limit_l_max 1
_diffrn_reflns_limit_l_min -25
_diffrn_reflns_number 2826
_diffrn_reflns_theta_full 27.50
_diffrn_reflns_theta_max 27.50
_diffrn_reflns_theta_min 2.74
_diffrn_standards_decay_% 0
_diffrn_standards_interval_count 200
_diffrn_standards_number 2
_exptl_absorpt_coefficient_mu 1.743
_exptl_absorpt_correction_T_max 0.6797
_exptl_absorpt_correction_T_min 0.5280
_exptl_absorpt_correction_type semi-empirical
_exptl_absorpt_process_details '\y-scans (North et al., 1968)'
_exptl_crystal_colour colorless
_exptl_crystal_density_diffrn 2.000
_exptl_crystal_density_method 'not measured'
_exptl_crystal_description block
_exptl_crystal_F_000 1408
_exptl_crystal_size_max 0.42
_exptl_crystal_size_mid 0.36
_exptl_crystal_size_min 0.24
_refine_diff_density_max 1.974
_refine_diff_density_min -1.237
_refine_diff_density_rms 0.185
_refine_ls_extinction_method none
_refine_ls_goodness_of_fit_ref 1.011
_refine_ls_hydrogen_treatment mixed
_refine_ls_matrix_type full
_refine_ls_number_parameters 163
_refine_ls_number_reflns 2675
_refine_ls_number_restraints 0
_refine_ls_restrained_S_all 1.011
_refine_ls_R_factor_all 0.0738
_refine_ls_R_factor_gt 0.0527
_refine_ls_shift/su_max 0.001
_refine_ls_shift/su_mean 0.000
_refine_ls_structure_factor_coef Fsqd
_refine_ls_weighting_details 'w=1/[\s^2^(Fo^2^)+(0.1033P)^2^+0.0000P] where P=(Fo^2^+2Fc^2^)/3'
_refine_ls_weighting_scheme calc
_refine_ls_wR_factor_gt 0.1384
_refine_ls_wR_factor_ref 0.1540
_reflns_number_gt 1972
_reflns_number_total 2675
_reflns_threshold_expression >2sigma(I)
_cod_data_source_file b107193a.txt
_cod_data_source_block complex_2
_cod_depositor_comments
;
The following automatic conversions were performed:
'_symmetry_cell_setting' value 'Orthorhombic' changed to 'orthorhombic'
according to '/home/saulius/struct/CIF-dictionaries/cif_core.dic'
dictionary named 'cif_core.dic' version 2.4.1 from 2010-06-29.

Automatic conversion script
Id: cif_fix_enum 1527 2010-12-29 10:47:43Z saulius 

The following automatic conversions were performed:

'_refine_ls_weighting_scheme' value 'calc
w=1/[\s^2^(Fo^2^)+(0.1033P)^2^+0.0000P] where P=(Fo^2^+2Fc^2^)/3' was
changed to 'calc'. New tag '_refine_ls_weighting_details' was
created. The value of the new tag was set to
'w=1/[\s^2^(Fo^2^)+(0.1033P)^2^+0.0000P] where P=(Fo^2^+2Fc^2^)/3'.

Automatic conversion script
Id: cif_fix_values 3143 2015-03-26 13:38:13Z robertas 
;
_cod_original_sg_symbol_H-M Pbca
_cod_database_code 7051222

loop_
_symmetry_equiv_pos_as_xyz
'x, y, z'
'-x+1/2, -y, z+1/2'
'-x, y+1/2, -z+1/2'
'x+1/2, -y+1/2, -z'
'-x, -y, -z'
'x-1/2, y, -z-1/2'
'x, -y-1/2, z-1/2'
'-x-1/2, y-1/2, z'

loop_
_atom_site_label
_atom_site_type_symbol
_atom_site_fract_x
_atom_site_fract_y
_atom_site_fract_z
_atom_site_U_iso_or_equiv
_atom_site_adp_type
_atom_site_occupancy
_atom_site_calc_flag
_atom_site_refinement_flags
_atom_site_disorder_assembly
_atom_site_disorder_group
Ag1 Ag 0.59658(3) 0.21944(4) 0.31298(2) 0.03008(19) Uani 1 d . . .
O1 O 0.4247(4) 0.2540(4) 0.3896(2) 0.0380(10) Uani 1 d . . .
O2 O 0.5301(4) 0.4313(4) 0.3909(2) 0.0448(11) Uani 1 d . . .
O3 O 0.2245(4) 0.6125(4) 0.4475(2) 0.0436(10) Uani 1 d . . .
H3 H 0.1749 0.6471 0.4097 0.080 Uiso 1 d R . .
O4 O 0.2627(4) 0.5153(4) 0.3487(2) 0.0428(11) Uani 1 d . . .
N1 N 0.7866(4) 0.2977(4) 0.3265(2) 0.0216(9) Uani 1 d . . .
N2 N 0.9871(4) 0.2949(4) 0.2833(2) 0.0264(9) Uani 1 d . . .
N3 N 0.9035(3) 0.4924(4) 0.3308(2) 0.0236(9) Uani 1 d . . .
N4 N 0.9502(4) 0.3145(4) 0.4059(2) 0.0302(10) Uani 1 d . . .
C1 C 0.4430(5) 0.3692(5) 0.4080(3) 0.0288(11) Uani 1 d . . .
C2 C 0.3516(5) 0.4374(6) 0.4512(3) 0.0331(12) Uani 1 d . . .
H2A H 0.3899 0.4863 0.4863 0.080 Uiso 1 d R . .
H2B H 0.3032 0.3745 0.4731 0.080 Uiso 1 d R . .
C3 C 0.2759(4) 0.5254(5) 0.4097(3) 0.0288(11) Uani 1 d . . .
C4 C 0.8674(5) 0.2447(5) 0.2749(3) 0.0253(11) Uani 1 d . . .
H4A H 0.8393 0.2660 0.2300 0.080 Uiso 1 d R . .
H4B H 0.8688 0.1526 0.2787 0.080 Uiso 1 d R . .
C5 C 0.8326(5) 0.2633(5) 0.3958(3) 0.0282(11) Uani 1 d . . .
H5A H 0.8341 0.1714 0.4005 0.080 Uiso 1 d R . .
H5B H 0.7816 0.2973 0.4303 0.080 Uiso 1 d R . .
C6 C 0.7859(4) 0.4376(5) 0.3210(3) 0.0249(10) Uani 1 d . . .
H6A H 0.7341 0.4726 0.3548 0.080 Uiso 1 d R . .
H6B H 0.7572 0.4616 0.2766 0.080 Uiso 1 d R . .
C7 C 1.0269(5) 0.2608(5) 0.3539(3) 0.0307(12) Uani 1 d . . .
H7A H 1.1044 0.2927 0.3610 0.080 Uiso 1 d R . .
H7B H 1.0288 0.1688 0.3585 0.080 Uiso 1 d R . .
C8 C 0.9816(4) 0.4375(5) 0.2783(3) 0.0259(11) Uani 1 d . . .
H8A H 0.9542 0.4615 0.2337 0.080 Uiso 1 d R . .
H8B H 1.0584 0.4723 0.2841 0.080 Uiso 1 d R . .
C9 C 0.9459(5) 0.4547(5) 0.3998(3) 0.0302(12) Uani 1 d . . .
H9A H 0.8956 0.4898 0.4343 0.080 Uiso 1 d R . .
H9B H 1.0227 0.4888 0.4068 0.080 Uiso 1 d R . .

loop_
_atom_site_aniso_label
_atom_site_aniso_U_11
_atom_site_aniso_U_22
_atom_site_aniso_U_33
_atom_site_aniso_U_23
_atom_site_aniso_U_13
_atom_site_aniso_U_12
Ag1 0.0213(3) 0.0208(3) 0.0481(3) 0.00038(17) -0.00312(17) 0.00061(15)
O1 0.041(2) 0.028(2) 0.045(3) -0.0038(18) 0.010(2) -0.0038(17)
O2 0.031(2) 0.041(2) 0.062(3) -0.004(2) 0.010(2) -0.0060(19)
O3 0.055(3) 0.038(2) 0.038(2) -0.0115(19) -0.004(2) 0.014(2)
O4 0.043(2) 0.053(3) 0.032(2) -0.0090(19) -0.0036(19) 0.013(2)
N1 0.0211(19) 0.0150(18) 0.029(2) -0.0017(15) 0.0032(17) -0.0036(16)
N2 0.019(2) 0.024(2) 0.037(2) 0.0019(19) 0.0017(18) -0.0005(16)
N3 0.019(2) 0.019(2) 0.032(2) 0.0007(17) -0.0005(17) -0.0009(16)
N4 0.038(3) 0.021(2) 0.031(2) 0.0037(18) -0.007(2) 0.0000(19)
C1 0.027(2) 0.028(3) 0.031(3) 0.002(2) 0.000(2) 0.005(2)
C2 0.034(3) 0.037(3) 0.028(3) -0.001(2) 0.004(2) 0.002(2)
C3 0.024(2) 0.027(3) 0.036(3) -0.004(2) 0.002(2) -0.005(2)
C4 0.024(2) 0.024(2) 0.028(3) -0.003(2) 0.001(2) -0.001(2)
C5 0.038(3) 0.019(2) 0.028(3) 0.003(2) 0.001(2) -0.007(2)
C6 0.017(2) 0.023(2) 0.035(3) 0.001(2) 0.002(2) 0.0005(19)
C7 0.024(2) 0.024(2) 0.044(3) 0.004(2) -0.006(2) 0.005(2)
C8 0.023(2) 0.019(2) 0.036(3) 0.001(2) 0.006(2) -0.0043(19)
C9 0.034(3) 0.023(3) 0.033(3) -0.002(2) -0.004(2) -0.005(2)

loop_
_atom_type_symbol
_atom_type_description
_atom_type_scat_dispersion_real
_atom_type_scat_dispersion_imag
_atom_type_scat_source
C C 0.0033 0.0016 'International Tables Vol C Tables 4.2.6.8 and 6.1.1.4'
H H 0.0000 0.0000 'International Tables Vol C Tables 4.2.6.8 and 6.1.1.4'
N N 0.0061 0.0033 'International Tables Vol C Tables 4.2.6.8 and 6.1.1.4'
O O 0.0106 0.0060 'International Tables Vol C Tables 4.2.6.8 and 6.1.1.4'
Ag Ag -0.8971 1.1015 'International Tables Vol C Tables 4.2.6.8 and 6.1.1.4'

loop_
_geom_angle_atom_site_label_1
_geom_angle_atom_site_label_2
_geom_angle_atom_site_label_3
_geom_angle
_geom_angle_site_symmetry_1
_geom_angle_site_symmetry_3
_geom_angle_publ_flag
N1 Ag1 N3 109.09(13) . 8_755 ?
N1 Ag1 N2 117.66(15) . 6_556 ?
N3 Ag1 N2 116.01(15) 8_755 6_556 ?
N1 Ag1 O1 128.11(15) . . ?
N3 Ag1 O1 93.13(14) 8_755 . ?
N2 Ag1 O1 90.44(16) 6_556 . ?
C1 O1 Ag1 100.0(3) . . ?
C6 N1 C4 108.9(4) . . ?
C6 N1 C5 107.9(4) . . ?
C4 N1 C5 107.9(4) . . ?
C6 N1 Ag1 109.4(3) . . ?
C4 N1 Ag1 112.2(3) . . ?
C5 N1 Ag1 110.4(3) . . ?
C4 N2 C8 107.8(4) . . ?
C4 N2 C7 107.6(4) . . ?
C8 N2 C7 108.0(4) . . ?
C4 N2 Ag1 106.6(3) . 6_656 ?
C8 N2 Ag1 107.3(3) . 6_656 ?
C7 N2 Ag1 119.1(3) . 6_656 ?
C8 N3 C6 108.5(4) . . ?
C8 N3 C9 109.1(4) . . ?
C6 N3 C9 108.4(4) . . ?
C8 N3 Ag1 106.3(3) . 8_765 ?
C6 N3 Ag1 111.2(3) . 8_765 ?
C9 N3 Ag1 113.2(3) . 8_765 ?
C7 N4 C9 110.2(4) . . ?
C7 N4 C5 108.9(4) . . ?
C9 N4 C5 108.6(4) . . ?
O2 C1 O1 123.4(5) . . ?
O2 C1 C2 117.7(5) . . ?
O1 C1 C2 118.9(5) . . ?
C3 C2 C1 112.6(5) . . ?
O4 C3 O3 124.1(5) . . ?
O4 C3 C2 123.6(5) . . ?
O3 C3 C2 112.2(5) . . ?
N1 C4 N2 112.1(4) . . ?
N4 C5 N1 111.2(4) . . ?
N1 C6 N3 111.7(4) . . ?
N4 C7 N2 111.6(4) . . ?
N3 C8 N2 111.4(4) . . ?
N4 C9 N3 110.4(4) . . ?

loop_
_geom_bond_atom_site_label_1
_geom_bond_atom_site_label_2
_geom_bond_distance
_geom_bond_site_symmetry_2
_geom_bond_publ_flag
Ag1 N1 2.345(4) . ?
Ag1 N3 2.386(4) 8_755 ?
Ag1 N2 2.394(5) 6_556 ?
Ag1 O1 2.503(4) . ?
O1 C1 1.268(7) . ?
O2 C1 1.237(7) . ?
O3 C3 1.308(6) . ?
O4 C3 1.206(7) . ?
N1 C6 1.458(6) . ?
N1 C4 1.478(7) . ?
N1 C5 1.495(7) . ?
N2 C4 1.480(6) . ?
N2 C8 1.487(6) . ?
N2 C7 1.496(8) . ?
N2 Ag1 2.394(5) 6_656 ?
N3 C8 1.476(7) . ?
N3 C6 1.478(6) . ?
N3 C9 1.485(7) . ?
N3 Ag1 2.386(4) 8_765 ?
N4 C7 1.456(7) . ?
N4 C9 1.463(7) . ?
N4 C5 1.466(7) . ?
C1 C2 1.522(8) . ?
C2 C3 1.500(8) . ?

loop_
_geom_hbond_atom_site_label_D
_geom_hbond_atom_site_label_H
_geom_hbond_atom_site_label_A
_geom_hbond_distance_DH
_geom_hbond_distance_HA
_geom_hbond_distance_DA
_geom_hbond_angle_DHA
_geom_hbond_site_symmetry_A
O3 H3 O1 1.00 1.64 2.526(6) 144.8 8_665
